data_7027494
loop_
_publ_author_name
'Domasevitch, Konstantin V.'
'Rusanova, Julia A.'
'Vassilyeva, Olga Yu.'
'Kokozay, Vladimir N.'
'Squattrito, Philip J.'
'Sieler, Joachim'
'Raithby, Paul R.'

_publ_section_title
;
 Extended multidecker sandwich architecture of Cs+--18-crown-6 complexes
 stabilized in the environment of novel large iodocuprate(I) clusters
 obtained from zerovalent copper
;
_journal_issue 17
_journal_name_full 'Journal of the Chemical Society, Dalton Transactions'
_journal_page_first 3087
_journal_paper_doi 10.1039/a903225h
_journal_year 1999
_chemical_formula_sum 'C20 H37 Cs Cu4 I5 N O9'
_chemical_formula_weight 1457.08
_chemical_name_systematic 'Compound 2'
_space_group_IT_number 2
_symmetry_cell_setting triclinic
_symmetry_space_group_name_Hall '-P 1'
_symmetry_space_group_name_H-M 'P -1'
_atom_sites_solution_hydrogens geom
_atom_sites_solution_primary direct
_atom_sites_solution_secondary difmap
_audit_creation_method SHELXL
_cell_angle_alpha 64.28(3)
_cell_angle_beta 89.16(3)
_cell_angle_gamma 80.49(3)
_cell_formula_units_Z 2
_cell_length_a 10.501(5)
_cell_length_b 13.849(7)
_cell_length_c 14.153(7)
_cell_measurement_reflns_used 40
_cell_measurement_temperature 180(2)
_cell_measurement_theta_max 12.5
_cell_measurement_theta_min 10.0
_cell_volume 1825.1(16)
_computing_cell_refinement 'Stoe control program'
_computing_data_collection 'Stoe control program'
_computing_data_reduction 'Stoe REDU4'
_computing_molecular_graphics 'SHELXTL-PLUS (Sheldrick, 1991)'
_computing_publication_material 'SHELXL-93 (Sheldrick, 1993)'
_computing_structure_refinement 'SHELXL-93 (Sheldrick, 1993)'
_computing_structure_solution 'SHELXS-86 (Sheldrick, 1990)'
_diffrn_ambient_temperature 180(2)
_diffrn_measurement_device 'Stoe diffractometer'
_diffrn_measurement_method 'omega/theta scans'
_diffrn_radiation_monochromator graphite
_diffrn_radiation_source 'fine-focus sealed tube'
_diffrn_radiation_type MoK\a
_diffrn_radiation_wavelength 0.71073
_diffrn_reflns_av_R_equivalents 0.0283
_diffrn_reflns_av_sigmaI/netI 0.0203
_diffrn_reflns_limit_h_max 11
_diffrn_reflns_limit_h_min -11
_diffrn_reflns_limit_k_max 14
_diffrn_reflns_limit_k_min -12
_diffrn_reflns_limit_l_max 15
_diffrn_reflns_limit_l_min -14
_diffrn_reflns_number 6145
_diffrn_reflns_theta_max 22.50
_diffrn_reflns_theta_min 3.55
_diffrn_standards_interval_time 90
_diffrn_standards_number 3
_exptl_absorpt_coefficient_mu 7.552
_exptl_absorpt_correction_T_max 0.908
_exptl_absorpt_correction_T_min 0.576
_exptl_absorpt_correction_type 'Semi empirical, psi scans'
_exptl_crystal_colour 'Pale yellow'
_exptl_crystal_density_diffrn 2.651
_exptl_crystal_description Block
_exptl_crystal_F_000 1344
_exptl_crystal_size_max 0.38
_exptl_crystal_size_mid 0.38
_exptl_crystal_size_min 0.30
_refine_diff_density_max 1.109
_refine_diff_density_min -0.578
_refine_diff_density_rms 0.157
_refine_ls_extinction_coef 0.0063(2)
_refine_ls_extinction_expression Fc^*^=kFc[1+0.001xFc^2^\l^3^/sin(2\q)]^-1/4^
_refine_ls_extinction_method SHELXL
_refine_ls_goodness_of_fit_all 1.092
_refine_ls_goodness_of_fit_obs 1.126
_refine_ls_hydrogen_treatment 'Riding model'
_refine_ls_matrix_type full
_refine_ls_number_parameters 363
_refine_ls_number_reflns 4742
_refine_ls_number_restraints 0
_refine_ls_restrained_S_all 1.092
_refine_ls_restrained_S_obs 1.126
_refine_ls_R_factor_all 0.0359
_refine_ls_R_factor_obs 0.0296
_refine_ls_shift/esd_max 0.002
_refine_ls_shift/esd_mean 0.000
_refine_ls_structure_factor_coef Fsqd
_refine_ls_weighting_details 'w=1/[\s^2^(Fo^2^)+(0.0419P)^2^+6.2155P] where P=(Fo^2^+2Fc^2^)/3'
_refine_ls_weighting_scheme calc
_refine_ls_wR_factor_all 0.0772
_refine_ls_wR_factor_obs 0.0743
_reflns_number_observed 4170
_reflns_number_total 4742
_reflns_observed_criterion >2sigma(I)
_cod_data_source_file 903225hsup1.cif
_cod_data_source_block pr9810
_cod_depositor_comments
;
The following automatic conversions were performed:

'_symmetry_cell_setting' value 'Triclinic' changed to 'triclinic'
according to /home/saulius/struct/CIF-dictionaries/cif_core.dic
dictionary named 'cif_core.dic' version 2.4.2 from 2011-04-26.

Automatic conversion script
Id: cif_fix_values 1891 2012-01-12 08:04:46Z andrius 

The following automatic conversions were performed:

'_refine_ls_weighting_scheme' value 'calc
w=1/[\s^2^(Fo^2^)+(0.0419P)^2^+6.2155P] where P=(Fo^2^+2Fc^2^)/3' was
changed to 'calc'. New tag '_refine_ls_weighting_details' was
created. The value of the new tag was set to
'w=1/[\s^2^(Fo^2^)+(0.0419P)^2^+6.2155P] where P=(Fo^2^+2Fc^2^)/3'.

Automatic conversion script
Id: cif_fix_values 3143 2015-03-26 13:38:13Z robertas 
;
_cod_original_sg_symbol_H-M P-1
_cod_database_code 7027494

loop_
_symmetry_equiv_pos_as_xyz
'x, y, z'
'-x, -y, -z'

loop_
_atom_site_aniso_label
_atom_site_aniso_U_11
_atom_site_aniso_U_22
_atom_site_aniso_U_33
_atom_site_aniso_U_23
_atom_site_aniso_U_13
_atom_site_aniso_U_12
Cu1 0.0448(6) 0.0348(6) 0.0310(6) -0.0154(5) -0.0073(4) 0.0048(4)
Cu2 0.0279(5) 0.0285(5) 0.0251(5) -0.0092(4) 0.0036(4) -0.0025(4)
Cu3 0.0250(5) 0.0455(6) 0.0266(5) -0.0142(4) 0.0014(4) -0.0048(4)
Cu4 0.0296(5) 0.0367(6) 0.0277(5) -0.0080(4) -0.0025(4) -0.0133(4)
I1 0.0231(3) 0.0290(3) 0.0232(3) -0.0106(2) -0.0020(2) -0.0002(2)
I2 0.0199(3) 0.0284(3) 0.0202(3) -0.0115(2) 0.0022(2) -0.0034(2)
I3 0.0305(3) 0.0278(3) 0.0262(3) -0.0142(2) 0.0014(2) -0.0023(2)
I4 0.0222(3) 0.0445(3) 0.0208(3) -0.0152(2) 0.0006(2) -0.0013(2)
I5 0.0212(3) 0.0313(3) 0.0244(3) -0.0109(2) -0.0009(2) -0.0016(2)
N1 0.029(4) 0.036(4) 0.034(4) -0.010(3) -0.002(3) -0.009(3)
C1 0.022(4) 0.030(4) 0.023(4) -0.010(3) 0.000(3) -0.001(4)
C2 0.032(4) 0.028(4) 0.030(4) -0.012(3) 0.007(3) -0.013(3)
Cs1 0.0270(3) 0.0316(3) 0.0292(3) -0.0141(2) -0.0004(2) -0.0011(2)
O1 0.027(3) 0.045(3) 0.028(3) -0.025(3) 0.006(2) -0.013(2)
O2 0.018(2) 0.041(3) 0.023(3) -0.021(2) -0.001(2) 0.002(2)
O3 0.023(3) 0.039(3) 0.020(3) -0.015(2) 0.000(2) 0.002(2)
O4 0.019(2) 0.036(3) 0.023(3) -0.017(2) 0.001(2) -0.007(2)
O5 0.019(2) 0.028(3) 0.025(3) -0.014(2) -0.006(2) 0.002(2)
O6 0.020(3) 0.038(3) 0.024(3) -0.015(2) -0.002(2) -0.004(2)
O7 0.022(3) 0.035(3) 0.023(3) -0.013(2) -0.002(2) -0.001(2)
O8 0.027(3) 0.029(3) 0.029(3) -0.016(2) -0.005(2) -0.002(2)
O9 0.027(3) 0.034(3) 0.022(3) -0.016(2) 0.002(2) -0.007(2)
C11 0.011(3) 0.042(5) 0.037(5) -0.022(4) 0.005(3) -0.006(3)
C12 0.021(4) 0.038(4) 0.025(4) -0.017(4) 0.003(3) -0.001(3)
C13 0.026(4) 0.043(5) 0.031(4) -0.028(4) 0.010(3) -0.010(3)
C14 0.033(4) 0.055(5) 0.028(4) -0.029(4) -0.003(3) 0.001(4)
C15 0.028(4) 0.051(5) 0.026(4) -0.021(4) -0.004(3) -0.002(4)
C16 0.025(4) 0.032(4) 0.034(4) -0.018(4) -0.005(3) 0.000(3)
C17 0.011(3) 0.035(4) 0.023(4) -0.009(3) -0.002(3) -0.002(3)
C18 0.017(4) 0.027(4) 0.028(4) -0.007(3) 0.004(3) 0.004(3)
C19 0.021(4) 0.043(5) 0.029(4) -0.025(4) 0.002(3) -0.009(3)
C20 0.027(4) 0.042(5) 0.023(4) -0.018(4) 0.003(3) -0.013(3)
C21 0.020(4) 0.031(4) 0.034(4) -0.021(4) -0.006(3) 0.001(3)
C22 0.013(3) 0.045(5) 0.041(5) -0.029(4) -0.006(3) -0.001(3)
C23 0.032(4) 0.034(4) 0.023(4) -0.020(3) -0.008(3) 0.001(3)
C24 0.030(4) 0.046(5) 0.021(4) -0.021(4) 0.003(3) -0.011(4)
C25 0.030(4) 0.042(5) 0.028(4) -0.023(4) 0.006(3) -0.012(3)
C26 0.023(4) 0.029(4) 0.027(4) -0.009(3) 0.000(3) 0.004(3)
C27 0.022(4) 0.043(5) 0.021(4) -0.016(4) 0.004(3) -0.004(3)
C28 0.026(4) 0.036(4) 0.034(4) -0.023(4) -0.006(3) 0.000(3)

loop_
_atom_site_label
_atom_site_type_symbol
_atom_site_fract_x
_atom_site_fract_y
_atom_site_fract_z
_atom_site_U_iso_or_equiv
_atom_site_thermal_displace_type
_atom_site_occupancy
_atom_site_calc_flag
_atom_site_refinement_flags
Cu1 Cu 0.34582(10) 1.03767(8) 0.47321(8) 0.0378(3) Uani 1 d .
Cu2 Cu 0.42084(8) 0.83356(7) 0.49283(7) 0.0284(2) Uani 1 d .
Cu3 Cu 0.41939(8) 1.28667(8) 0.32802(7) 0.0331(2) Uani 1 d .
Cu4 Cu 0.67312(9) 1.30455(8) 0.33872(7) 0.0325(2) Uani 1 d .
I1 I 0.20665(4) 1.22109(4) 0.35213(4) 0.02593(15) Uani 1 d .
I2 I 0.53006(4) 0.98181(4) 0.35815(3) 0.02262(14) Uani 1 d .
I3 I 0.51441(4) 0.63263(4) 0.54634(4) 0.02762(15) Uani 1 d .
I4 I 0.55338(4) 1.32784(4) 0.16945(4) 0.0294(2) Uani 1 d .
I5 I 0.81113(4) 1.11212(4) 0.46504(4) 0.02649(15) Uani 1 d .
N1 N 0.8022(6) 1.4028(5) 0.3073(5) 0.035(2) Uani 1 d .
C1 C 0.8824(7) 1.4521(6) 0.2915(6) 0.026(2) Uani 1 d .
C2 C 0.9849(7) 1.5141(6) 0.2691(6) 0.029(2) Uani 1 d .
H2A H 1.0657(12) 1.4661(9) 0.3060(31) 0.044 Uiso 1 calc R
H2B H 0.9638(22) 1.5713(25) 0.2929(34) 0.044 Uiso 1 calc R
H2C H 0.9952(31) 1.5474(32) 0.1933(7) 0.044 Uiso 1 calc R
Cs1 Cs -0.01419(4) 0.82454(4) 0.10056(4) 0.02947(15) Uani 1 d .
O1 O -0.2915(4) 0.7280(4) 0.1140(4) 0.0291(12) Uani 1 d .
O2 O -0.1982(4) 0.7144(4) 0.3075(4) 0.0259(11) Uani 1 d .
O3 O 0.0608(4) 0.7129(4) 0.3493(4) 0.0279(11) Uani 1 d .
O4 O 0.2294(4) 0.6236(4) 0.2440(4) 0.0243(11) Uani 1 d .
O5 O 0.1577(4) 0.6460(4) 0.0430(4) 0.0238(11) Uani 1 d .
O6 O -0.1061(4) 0.6484(4) 0.0085(4) 0.0268(11) Uani 1 d .
O7 O 0.0797(4) 1.0352(4) 0.1662(4) 0.0268(11) Uani 1 d .
O8 O -0.1831(4) 1.0353(4) 0.1309(4) 0.0273(11) Uani 1 d .
O9 O -0.2604(4) 1.0624(4) -0.0720(4) 0.0260(11) Uani 1 d .
C11 C -0.3659(6) 0.7057(6) 0.2029(6) 0.028(2) Uani 1 d .
H11A H -0.3525(6) 0.6262(6) 0.2477(6) 0.034 Uiso 1 calc R
H11B H -0.4589(6) 0.7314(6) 0.1799(6) 0.034 Uiso 1 calc R
C12 C -0.3275(6) 0.7613(6) 0.2643(6) 0.027(2) Uani 1 d .
H12A H -0.3333(6) 0.8400(6) 0.2182(6) 0.033 Uiso 1 calc R
H12B H -0.3865(6) 0.7528(6) 0.3215(6) 0.033 Uiso 1 calc R
C13 C -0.1619(7) 0.7569(6) 0.3769(6) 0.029(2) Uani 1 d .
H13A H -0.2258(7) 0.7474(6) 0.4310(6) 0.034 Uiso 1 calc R
H13B H -0.1604(7) 0.8356(6) 0.3369(6) 0.034 Uiso 1 calc R
C14 C -0.0311(7) 0.6979(7) 0.4283(6) 0.036(2) Uani 1 d .
H14A H -0.0055(7) 0.7264(7) 0.4771(6) 0.043 Uiso 1 calc R
H14B H -0.0331(7) 0.6194(7) 0.4694(6) 0.043 Uiso 1 calc R
C15 C 0.1833(7) 0.6500(7) 0.3945(6) 0.034(2) Uani 1 d .
H15A H 0.1754(7) 0.5723(7) 0.4334(6) 0.041 Uiso 1 calc R
H15B H 0.2159(7) 0.6736(7) 0.4449(6) 0.041 Uiso 1 calc R
C16 C 0.2764(7) 0.6630(6) 0.3105(6) 0.029(2) Uani 1 d .
C17 C 0.3222(6) 0.6173(6) 0.1709(5) 0.025(2) Uani 1 d .
H17A H 0.4032(6) 0.5686(6) 0.2094(5) 0.030 Uiso 1 calc R
H17B H 0.3425(6) 0.6905(6) 0.1269(5) 0.030 Uiso 1 calc R
C18 C 0.2693(6) 0.5748(6) 0.1035(6) 0.027(2) Uani 1 d .
H18A H 0.3357(6) 0.5659(6) 0.0562(6) 0.032 Uiso 1 calc R
H18B H 0.2473(6) 0.5024(6) 0.1480(6) 0.032 Uiso 1 calc R
C19 C 0.1120(6) 0.6083(6) -0.0264(6) 0.027(2) Uani 1 d .
H19A H 0.1088(6) 0.5297(6) 0.0124(6) 0.033 Uiso 1 calc R
H19B H 0.1724(6) 0.6178(6) -0.0829(6) 0.033 Uiso 1 calc R
C20 C -0.0205(7) 0.6700(6) -0.0739(6) 0.028(2) Uani 1 d .
H20A H -0.0189(7) 0.7491(6) -0.1106(6) 0.034 Uiso 1 calc R
H20B H -0.0496(7) 0.6465(6) -0.1256(6) 0.034 Uiso 1 calc R
C21 C -0.2363(6) 0.6910(6) -0.0333(6) 0.026(2) Uani 1 d .
H21A H -0.2604(6) 0.6549(6) -0.0756(6) 0.031 Uiso 1 calc R
H21B H -0.2463(6) 0.7701(6) -0.0793(6) 0.031 Uiso 1 calc R
C22 C -0.3217(6) 0.6706(6) 0.0569(6) 0.030(2) Uani 1 d .
H22A H -0.4135(6) 0.6952(6) 0.0300(6) 0.036 Uiso 1 calc R
H22B H -0.3088(6) 0.5916(6) 0.1040(6) 0.036 Uiso 1 calc R
C23 C 0.2048(7) 0.9835(6) 0.2140(6) 0.028(2) Uani 1 d .
H23A H 0.2041(7) 0.9060(6) 0.2618(6) 0.033 Uiso 1 calc R
H23B H 0.2320(7) 1.0189(6) 0.2560(6) 0.033 Uiso 1 calc R
C24 C -0.0102(7) 1.0238(7) 0.2443(6) 0.030(2) Uani 1 d .
H24A H 0.0172(7) 1.0545(7) 0.2906(6) 0.035 Uiso 1 calc R
H24B H -0.0116(7) 0.9456(7) 0.2881(6) 0.035 Uiso 1 calc R
C25 C -0.1422(7) 1.0808(6) 0.1959(6) 0.030(2) Uani 1 d .
H25A H -0.2033(7) 1.0730(6) 0.2517(6) 0.036 Uiso 1 calc R
H25B H -0.1417(7) 1.1594(6) 0.1534(6) 0.036 Uiso 1 calc R
C26 C -0.3030(7) 1.0980(6) 0.0771(6) 0.028(2) Uani 1 d .
H26A H -0.2927(7) 1.1744(6) 0.0337(6) 0.034 Uiso 1 calc R
H26B H -0.3681(7) 1.0974(6) 0.1286(6) 0.034 Uiso 1 calc R
C27 C -0.3485(7) 1.0520(6) 0.0083(6) 0.028(2) Uani 1 d .
H27A H -0.3538(7) 0.9743(6) 0.0509(6) 0.034 Uiso 1 calc R
H27B H -0.4360(7) 1.0915(6) -0.0240(6) 0.034 Uiso 1 calc R
C28 C -0.2976(7) 1.0090(6) -0.1314(6) 0.030(2) Uani 1 d .
H28A H -0.3858(7) 1.0435(6) -0.1647(6) 0.036 Uiso 1 calc R
H28B H -0.2987(7) 0.9315(6) -0.0840(6) 0.036 Uiso 1 calc R

loop_
_atom_type_symbol
_atom_type_description
_atom_type_scat_dispersion_real
_atom_type_scat_dispersion_imag
_atom_type_scat_source
C C 0.0033 0.0016 'International Tables Vol C Tables 4.2.6.8 and 6.1.1.4'
H H 0.0000 0.0000 'International Tables Vol C Tables 4.2.6.8 and 6.1.1.4'
O O 0.0106 0.0060 'International Tables Vol C Tables 4.2.6.8 and 6.1.1.4'
N N 0.0061 0.0033 'International Tables Vol C Tables 4.2.6.8 and 6.1.1.4'
Cu Cu 0.3201 1.2651 'International Tables Vol C Tables 4.2.6.8 and 6.1.1.4'
I I -0.4742 1.8119 'International Tables Vol C Tables 4.2.6.8 and 6.1.1.4'
Cs Cs -0.3680 2.1192 'International Tables Vol C Tables 4.2.6.8 and 6.1.1.4'

loop_
_geom_angle_atom_site_label_1
_geom_angle_atom_site_label_2
_geom_angle_atom_site_label_3
_geom_angle
_geom_angle_site_symmetry_1
_geom_angle_site_symmetry_3
I1 Cu1 I2 119.52(5) . 2_676
I1 Cu1 Cu2 141.38(5) . .
I2 Cu1 Cu2 99.10(5) 2_676 .
I1 Cu1 I5 106.93(6) . 2_676
I2 Cu1 I5 107.81(5) 2_676 2_676
Cu2 Cu1 I5 56.81(4) . 2_676
I1 Cu1 I2 108.55(5) . .
I2 Cu1 I2 106.02(5) 2_676 .
Cu2 Cu1 I2 55.84(4) . .
I5 Cu1 I2 107.48(5) 2_676 .
I2 Cu2 I3 119.98(5) . .
I2 Cu2 I5 118.13(5) . 2_676
I3 Cu2 I5 119.92(5) . 2_676
I2 Cu2 Cu4 167.16(5) . 2_676
I3 Cu2 Cu4 65.29(5) . 2_676
I5 Cu2 Cu4 61.49(5) 2_676 2_676
I2 Cu2 Cu1 62.89(5) . .
I3 Cu2 Cu1 168.54(5) . .
I5 Cu2 Cu1 61.67(4) 2_676 .
Cu4 Cu2 Cu1 109.54(6) 2_676 .
I2 Cu2 Cu3 110.42(5) . 2_676
I3 Cu2 Cu3 59.21(4) . 2_676
I5 Cu2 Cu3 111.86(5) 2_676 2_676
Cu4 Cu2 Cu3 60.94(5) 2_676 2_676
Cu1 Cu2 Cu3 109.36(5) . 2_676
I1 Cu3 I4 126.70(5) . .
I1 Cu3 I3 117.68(5) . 2_676
I4 Cu3 I3 113.80(5) . 2_676
I1 Cu3 Cu4 165.32(5) . .
I4 Cu3 Cu4 58.86(4) . .
I3 Cu3 Cu4 63.02(4) 2_676 .
I1 Cu3 Cu2 109.71(5) . 2_676
I4 Cu3 Cu2 108.98(5) . 2_676
I3 Cu3 Cu2 56.89(4) 2_676 2_676
Cu4 Cu3 Cu2 57.37(5) . 2_676
N1 Cu4 I4 112.0(2) . .
N1 Cu4 Cu2 136.9(2) . 2_676
I4 Cu4 Cu2 110.91(5) . 2_676
N1 Cu4 I5 102.4(2) . .
I4 Cu4 I5 119.57(5) . .
Cu2 Cu4 I5 58.12(4) 2_676 .
N1 Cu4 Cu3 147.3(2) . .
I4 Cu4 Cu3 56.75(4) . .
Cu2 Cu4 Cu3 61.69(5) 2_676 .
I5 Cu4 Cu3 109.73(5) . .
N1 Cu4 I3 106.9(2) . 2_676
I4 Cu4 I3 106.52(5) . 2_676
Cu2 Cu4 I3 56.23(5) 2_676 2_676
I5 Cu4 I3 108.90(5) . 2_676
Cu3 Cu4 I3 56.75(4) . 2_676
Cu3 I1 Cu1 83.28(5) . .
Cu2 I2 Cu1 82.57(5) . 2_676
Cu2 I2 Cu1 61.26(5) . .
Cu1 I2 Cu1 73.98(5) 2_676 .
Cu2 I3 Cu3 63.90(5) . 2_676
Cu2 I3 Cu4 58.48(4) . 2_676
Cu3 I3 Cu4 60.23(4) 2_676 2_676
Cu3 I4 Cu4 64.39(5) . .
Cu2 I5 Cu4 60.38(5) 2_676 .
Cu2 I5 Cu1 61.52(5) 2_676 2_676
Cu4 I5 Cu1 108.57(5) . 2_676
C1 N1 Cu4 175.0(6) . .
N1 C1 C2 178.5(8) . .
O5 Cs1 O3 98.66(12) . .
O5 Cs1 O8 172.51(12) . .
O3 Cs1 O8 87.24(12) . .
O5 Cs1 O4 50.85(11) . .
O3 Cs1 O4 49.77(12) . .
O8 Cs1 O4 133.35(11) . .
O5 Cs1 O1 95.36(12) . .
O3 Cs1 O1 96.92(12) . .
O8 Cs1 O1 88.47(12) . .
O4 Cs1 O1 110.97(12) . .
O5 Cs1 O2 113.08(12) . .
O3 Cs1 O2 49.70(11) . .
O8 Cs1 O2 74.27(12) . .
O4 Cs1 O2 86.68(12) . .
O1 Cs1 O2 49.60(11) . .
O5 Cs1 O7 83.93(12) . 2_575
O3 Cs1 O7 174.22(12) . 2_575
O8 Cs1 O7 89.79(12) . 2_575
O4 Cs1 O7 131.10(11) . 2_575
O1 Cs1 O7 87.95(12) . 2_575
O2 Cs1 O7 133.92(11) . 2_575
O5 Cs1 O9 85.90(12) . 2_575
O3 Cs1 O9 86.37(12) . 2_575
O8 Cs1 O9 89.89(12) . 2_575
O4 Cs1 O9 72.55(12) . 2_575
O1 Cs1 O9 176.25(11) . 2_575
O2 Cs1 O9 132.98(11) . 2_575
O7 Cs1 O9 88.67(11) 2_575 2_575
O5 Cs1 O6 49.50(11) . .
O3 Cs1 O6 114.02(12) . .
O8 Cs1 O6 131.91(11) . .
O4 Cs1 O6 87.87(11) . .
O1 Cs1 O6 48.27(11) . .
O2 Cs1 O6 87.36(12) . .
O7 Cs1 O6 71.59(12) 2_575 .
O9 Cs1 O6 131.79(11) 2_575 .
O5 Cs1 O7 130.78(11) . .
O3 Cs1 O7 72.58(12) . .
O8 Cs1 O7 46.71(11) . .
O4 Cs1 O7 96.56(11) . .
O1 Cs1 O7 133.33(11) . .
O2 Cs1 O7 97.77(11) . .
O7 Cs1 O7 101.80(10) 2_575 .
O9 Cs1 O7 46.04(11) 2_575 .
O6 Cs1 O7 173.38(10) . .
O5 Cs1 O9 128.07(11) . .
O3 Cs1 O9 132.65(11) . .
O8 Cs1 O9 46.99(11) . .
O4 Cs1 O9 174.60(10) . .
O1 Cs1 O9 74.13(12) . .
O2 Cs1 O9 98.24(11) . .
O7 Cs1 O9 45.86(11) 2_575 .
O9 Cs1 O9 102.32(10) 2_575 .
O6 Cs1 O9 94.56(11) . .
O7 Cs1 O9 80.61(11) . .
O5 Cs1 O8 70.50(12) . 2_575
O3 Cs1 O8 130.57(11) . 2_575
O8 Cs1 O8 102.16(11) . 2_575
O4 Cs1 O8 95.75(11) . 2_575
O1 Cs1 O8 131.28(11) . 2_575
O2 Cs1 O8 176.42(11) . 2_575
O7 Cs1 O8 45.44(11) 2_575 2_575
O9 Cs1 O8 45.92(11) 2_575 2_575
O6 Cs1 O8 95.34(11) . 2_575
O7 Cs1 O8 79.36(11) . 2_575
O9 Cs1 O8 79.23(11) . 2_575
C11 O1 C22 111.2(5) . .
C11 O1 Cs1 120.7(4) . .
C22 O1 Cs1 124.5(4) . .
C12 O2 C13 111.0(5) . .
C12 O2 Cs1 104.0(4) . .
C13 O2 Cs1 102.4(4) . .
C15 O3 C14 110.7(5) . .
C15 O3 Cs1 123.2(4) . .
C14 O3 Cs1 124.5(4) . .
C16 O4 C17 111.4(5) . .
C16 O4 Cs1 102.8(4) . .
C17 O4 Cs1 105.8(4) . .
C18 O5 C19 110.7(5) . .
C18 O5 Cs1 123.9(4) . .
C19 O5 Cs1 123.1(4) . .
C20 O6 C21 110.4(5) . .
C20 O6 Cs1 96.7(4) . .
C21 O6 Cs1 106.8(4) . .
C23 O7 C24 109.9(5) . .
C23 O7 Cs1 123.6(4) . 2_575
C24 O7 Cs1 126.4(4) . 2_575
C23 O7 Cs1 100.4(4) . .
C24 O7 Cs1 95.5(4) . .
Cs1 O7 Cs1 78.20(10) 2_575 .
C26 O8 C25 108.7(5) . .
C26 O8 Cs1 125.9(4) . .
C25 O8 Cs1 125.3(4) . .
C26 O8 Cs1 94.0(4) . 2_575
C25 O8 Cs1 97.0(4) . 2_575
Cs1 O8 Cs1 77.84(11) . 2_575
C27 O9 C28 109.2(5) . .
C27 O9 Cs1 124.9(4) . 2_575
C28 O9 Cs1 125.6(4) . 2_575
C27 O9 Cs1 95.1(4) . .
C28 O9 Cs1 93.8(4) . .
Cs1 O9 Cs1 77.68(10) 2_575 .
O1 C11 C12 110.1(6) . .
O2 C12 C11 109.1(6) . .
O2 C13 C14 109.3(6) . .
O3 C14 C13 109.3(6) . .
O3 C15 C16 110.0(6) . .
O4 C16 C15 107.6(6) . .
O4 C17 C18 109.5(5) . .
O5 C18 C17 110.9(6) . .
O5 C19 C20 110.5(6) . .
O6 C20 C19 108.0(6) . .
O6 C21 C22 108.1(6) . .
O1 C22 C21 109.9(6) . .
O7 C23 C28 109.6(6) . 2_575
O7 C24 C25 110.9(6) . .
O8 C25 C24 109.6(6) . .
O8 C26 C27 109.9(6) . .
O9 C27 C26 109.5(6) . .
O9 C28 C23 110.0(6) . 2_575

loop_
_geom_bond_atom_site_label_1
_geom_bond_atom_site_label_2
_geom_bond_distance
_geom_bond_site_symmetry_2
Cu1 I1 2.568(2) .
Cu1 I2 2.624(2) 2_676
Cu1 Cu2 2.698(2) .
Cu1 I5 2.701(2) 2_676
Cu1 I2 2.739(2) .
Cu2 I2 2.546(2) .
Cu2 I3 2.564(2) .
Cu2 I5 2.5682(15) 2_676
Cu2 Cu4 2.629(2) 2_676
Cu2 Cu3 2.748(2) 2_676
Cu3 I1 2.5122(15) .
Cu3 I4 2.530(2) .
Cu3 I3 2.6290(15) 2_676
Cu3 Cu4 2.729(2) .
Cu3 Cu2 2.748(2) 2_676
Cu4 N1 1.988(7) .
Cu4 I4 2.590(2) .
Cu4 Cu2 2.629(2) 2_676
Cu4 I5 2.658(2) .
Cu4 I3 2.802(2) 2_676
I2 Cu1 2.624(2) 2_676
I3 Cu3 2.6290(15) 2_676
I3 Cu4 2.802(2) 2_676
I5 Cu2 2.5682(15) 2_676
I5 Cu1 2.701(2) 2_676
N1 C1 1.131(9) .
C1 C2 1.434(11) .
Cs1 O5 3.204(5) .
Cs1 O3 3.218(5) .
Cs1 O8 3.348(5) .
Cs1 O4 3.362(5) .
Cs1 O1 3.370(5) .
Cs1 O2 3.401(5) .
Cs1 O7 3.431(5) 2_575
Cs1 O9 3.441(5) 2_575
Cs1 O6 3.486(5) .
Cs1 O7 3.698(5) .
Cs1 O9 3.726(5) .
Cs1 O8 3.795(5) 2_575
O1 C11 1.416(8) .
O1 C22 1.427(9) .
O2 C12 1.423(8) .
O2 C13 1.428(9) .
O3 C15 1.412(9) .
O3 C14 1.436(9) .
O4 C16 1.407(9) .
O4 C17 1.431(8) .
O5 C18 1.412(8) .
O5 C19 1.418(8) .
O6 C20 1.419(8) .
O6 C21 1.421(8) .
O7 C23 1.411(8) .
O7 C24 1.416(8) .
O7 Cs1 3.431(5) 2_575
O8 C26 1.418(8) .
O8 C25 1.426(8) .
O8 Cs1 3.795(5) 2_575
O9 C27 1.428(8) .
O9 C28 1.433(9) .
O9 Cs1 3.441(5) 2_575
C11 C12 1.484(10) .
C13 C14 1.492(10) .
C15 C16 1.498(11) .
C17 C18 1.474(10) .
C19 C20 1.502(10) .
C21 C22 1.500(10) .
C23 C28 1.490(10) 2_575
C24 C25 1.487(10) .
C26 C27 1.494(10) .
C28 C23 1.490(10) 2_575
